data_7011468
loop_
_publ_author_name
'Lobbia, Giancarlo Gioia'
'Pellei, Maura'
'Pettinari, Claudio'
'Santini, Carlo'
'Skelton, Brian W.'
'Somers, Neil'
'White, Allan H.'

_publ_section_title
;
 Copper(i) coordination polymers and mononuclear copper(i) complexes
 built from poly(1,2,4-triazolyl)borate ligands and
 tri-organophosphinesElectronic supplementary information available:
 conductivity data for compounds 1--14. See
 http://www.rsc.org/suppdata/dt/b2/b200200k/
;
_journal_issue 11
_journal_name_full 'Journal of the Chemical Society, Dalton Transactions'
_journal_page_first 2333
_journal_paper_doi 10.1039/b200200k
_journal_year 2002
_chemical_formula_sum 'C24 H40 B Cu N9 P'
_chemical_formula_weight 559.98
_space_group_IT_number 14
_symmetry_cell_setting monoclinic
_symmetry_space_group_name_Hall '-P 2ybc'
_symmetry_space_group_name_H-M 'P 1 21/c 1'
_audit_creation_date 01-02-05
_audit_creation_method Xtal3.6
_cell_angle_alpha 90.00000
_cell_angle_beta 101.3770(10)
_cell_angle_gamma 90.00000
_cell_formula_units_Z 4
_cell_length_a 9.2098(5)
_cell_length_b 14.5388(7)
_cell_length_c 21.0453(10)
_cell_measurement_reflns_used 8192
_cell_measurement_temperature 153
_cell_measurement_theta_max 24.0
_cell_measurement_theta_min 1.8
_cell_volume 2762.6(2)
_computing_cell_refinement 'Siemens SAINT (Siemens, 1995)'
_computing_data_collection 'Siemens SMART (Siemens, 1995)'
_computing_data_reduction 'xtal ADDREF SORTRF'
_computing_molecular_graphics xtal
_computing_publication_material 'xtal BONDLA CIFIO'
_computing_structure_refinement 'xtal CRYLSQ'
_computing_structure_solution xtal
_diffrn_ambient_temperature 153
_diffrn_measurement_device_type
;
Bruker SMART CCD diffractometer
;
_diffrn_measurement_method '\w scans'
_diffrn_radiation_detector 'CCD area detector'
_diffrn_radiation_monochromator graphite
_diffrn_radiation_source 'sealed tube'
_diffrn_radiation_type 'Mo K\a'
_diffrn_radiation_wavelength .71073
_diffrn_reflns_av_R_equivalents .028
_diffrn_reflns_av_sigmaI/netI .06
_diffrn_reflns_limit_h_max 15
_diffrn_reflns_limit_h_min -15
_diffrn_reflns_limit_k_max 24
_diffrn_reflns_limit_k_min 0
_diffrn_reflns_limit_l_max 36
_diffrn_reflns_limit_l_min 0
_diffrn_reflns_number 55604
_diffrn_reflns_theta_max 37.53
_diffrn_reflns_theta_min 1.71
_diffrn_standards_decay_% 0
_exptl_absorpt_coefficient_mu .879
_exptl_absorpt_correction_T_max .832
_exptl_absorpt_correction_T_min .736
_exptl_absorpt_correction_type multi-scan
_exptl_absorpt_process_details
;
SADABS; Sheldrick, 1996
;
_exptl_crystal_colour colourless
_exptl_crystal_density_diffrn 1.346
_exptl_crystal_description block
_exptl_crystal_F_000 1184
_exptl_crystal_size_max .35
_exptl_crystal_size_mid .3
_exptl_crystal_size_min .11
_refine_diff_density_max .492
_refine_diff_density_min -.577
_refine_ls_goodness_of_fit_all 1.004
_refine_ls_goodness_of_fit_ref 1.086
_refine_ls_hydrogen_treatment refall
_refine_ls_matrix_type full
_refine_ls_number_constraints 0
_refine_ls_number_parameters 485
_refine_ls_number_reflns 10960
_refine_ls_number_restraints 0
_refine_ls_R_factor_all .044
_refine_ls_R_factor_gt .027
_refine_ls_shift/su_max .005
_refine_ls_shift/su_mean .0002
_refine_ls_structure_factor_coef F
_refine_ls_weighting_scheme calc
_refine_ls_wR_factor_all .032
_refine_ls_wR_factor_ref .03
_reflns_d_resolution_high .583
_reflns_d_resolution_low 11.856
_reflns_Friedel_coverage 0
_reflns_limit_h_max 15
_reflns_limit_h_min 0
_reflns_limit_k_max 24
_reflns_limit_k_min 0
_reflns_limit_l_max 35
_reflns_limit_l_min -36
_reflns_number_gt 10960
_reflns_number_total 14503
_reflns_threshold_expression 'F    >  4.00 sig(F   )'
_cod_data_source_file b200200k.txt
_cod_data_source_block cpdar1
_cod_original_sg_symbol_Hall -p_2ybc
_cod_original_sg_symbol_H-M P21/c
_cod_original_formula_sum 'C24 H40 B1 Cu1 N9 P1'
_cod_database_code 7011468

loop_
_symmetry_equiv_pos_as_xyz
+x,+y,+z
-x,1/2+y,1/2-z
-x,-y,-z
+x,1/2-y,1/2+z

loop_
_atom_site_label
_atom_site_fract_x
_atom_site_fract_y
_atom_site_fract_z
_atom_site_U_iso_or_equiv
_atom_site_adp_type
_atom_site_calc_flag
_atom_site_calc_attached_atom
_atom_site_occupancy
_atom_site_disorder_assembly
_atom_site_disorder_group
Cu .820449(13) 1.012938(8) .252858(5) .01506(4) Uani ? ? 1.00000 ? ?
P .87042(2) 1.015053(16) .155755(10) .01271(8) Uani ? ? 1.00000 ? ?
C111 .73067(10) .96231(6) .08912(4) .0147(3) Uani ? ? 1.00000 ? ?
C112 .79108(11) .92487(7) .03086(5) .0182(4) Uani ? ? 1.00000 ? ?
C113 .66837(11) .88331(7) -.02091(5) .0202(4) Uani ? ? 1.00000 ? ?
C114 .58525(11) .80859(7) .00796(5) .0209(4) Uani ? ? 1.00000 ? ?
C115 .51887(11) .84753(7) .06344(5) .0195(4) Uani ? ? 1.00000 ? ?
C116 .64051(10) .88796(7) .11631(4) .0172(4) Uani ? ? 1.00000 ? ?
C121 .89359(10) 1.13512(6) .12903(4) .0158(3) Uani ? ? 1.00000 ? ?
C122 .91180(13) 1.14729(7) .05883(5) .0225(4) Uani ? ? 1.00000 ? ?
C123 .93806(14) 1.24819(8) .04366(6) .0267(5) Uani ? ? 1.00000 ? ?
C124 .81284(14) 1.30906(8) .05673(6) .0276(5) Uani ? ? 1.00000 ? ?
C125 .79006(16) 1.29714(8) .12613(6) .0316(5) Uani ? ? 1.00000 ? ?
C126 .76741(13) 1.19622(7) .14291(5) .0239(4) Uani ? ? 1.00000 ? ?
C131 1.04605(10) .95671(6) .14997(4) .0154(3) Uani ? ? 1.00000 ? ?
C132 1.04052(11) .85529(7) .17019(5) .0204(4) Uani ? ? 1.00000 ? ?
C133 1.18257(11) .80443(7) .16367(6) .0238(4) Uani ? ? 1.00000 ? ?
C134 1.31883(11) .85120(7) .20301(5) .0230(4) Uani ? ? 1.00000 ? ?
C135 1.32348(11) .95252(7) .18510(6) .0247(4) Uani ? ? 1.00000 ? ?
C136 1.18159(11) 1.00324(7) .19171(6) .0226(4) Uani ? ? 1.00000 ? ?
B .76289(11) 1.01435(8) .39433(5) .0168(4) Uani ? ? 1.00000 ? ?
N11 .64530(9) 1.07408(5) .35065(4) .0166(3) Uani ? ? 1.00000 ? ?
N12 .64858(8) 1.08689(5) .28623(4) .0157(3) Uani ? ? 1.00000 ? ?
C13 .52574(10) 1.13402(6) .26398(5) .0181(4) Uani ? ? 1.00000 ? ?
N14 .44211(10) 1.15191(6) .30890(5) .0224(4) Uani ? ? 1.00000 ? ?
C15 .52084(11) 1.11308(7) .36183(5) .0210(4) Uani ? ? 1.00000 ? ?
N21 .74747(9) .91599(5) .36629(4) .0171(3) Uani ? ? 1.00000 ? ?
N22 .76786(9) .89798(5) .30461(4) .0180(3) Uani ? ? 1.00000 ? ?
C23 .72706(12) .81089(7) .29506(5) .0229(4) Uani ? ? 1.00000 ? ?
N24 .68124(12) .77104(6) .34591(5) .0294(4) Uani ? ? 1.00000 ? ?
C25 .69524(12) .83931(7) .38869(5) .0239(4) Uani ? ? 1.00000 ? ?
N31 .91900(9) 1.05174(5) .39238(4) .0164(3) Uani ? ? 1.00000 ? ?
N32 .96968(9) 1.05970(6) .33545(4) .0176(3) Uani ? ? 1.00000 ? ?
C33 1.10291(11) 1.09671(7) .35361(5) .0219(4) Uani ? ? 1.00000 ? ?
N34 1.14341(10) 1.11314(7) .41812(5) .0259(4) Uani ? ? 1.00000 ? ?
C35 1.02538(11) 1.08433(7) .43991(5) .0211(4) Uani ? ? 1.00000 ? ?
H111 .6612(13) 1.0142(8) .0748(6) .015(3) Uiso ? ? 1.00000 ? ?
H112a .8631(15) .8757(9) .0437(6) .024(3) Uiso ? ? 1.00000 ? ?
H112b .8438(15) .9731(9) .0129(6) .023(3) Uiso ? ? 1.00000 ? ?
H113a .7108(14) .8575(9) -.0565(6) .023(3) Uiso ? ? 1.00000 ? ?
H113b .5969(14) .9311(9) -.0383(6) .021(3) Uiso ? ? 1.00000 ? ?
H114a .6510(15) .7606(10) .0243(7) .027(3) Uiso ? ? 1.00000 ? ?
H114b .5071(15) .7823(9) -.0240(7) .024(3) Uiso ? ? 1.00000 ? ?
H115a .4623(14) .8002(9) .0819(6) .024(3) Uiso ? ? 1.00000 ? ?
H115b .4448(14) .8963(9) .0463(6) .020(3) Uiso ? ? 1.00000 ? ?
H116a .5952(13) .9131(8) .1518(6) .018(3) Uiso ? ? 1.00000 ? ?
H116b .7068(14) .8360(9) .1354(6) .022(3) Uiso ? ? 1.00000 ? ?
H121 .9850(14) 1.1556(9) .1557(6) .021(3) Uiso ? ? 1.00000 ? ?
H122a .8204(16) 1.1275(10) .0283(7) .032(4) Uiso ? ? 1.00000 ? ?
H122b .9962(16) 1.1114(10) .0517(7) .029(4) Uiso ? ? 1.00000 ? ?
H123a .9497(17) 1.2545(11) -.0010(7) .037(4) Uiso ? ? 1.00000 ? ?
H123b 1.0298(16) 1.2664(10) .0709(7) .027(4) Uiso ? ? 1.00000 ? ?
H124a .7205(16) 1.2917(10) .0251(7) .033(4) Uiso ? ? 1.00000 ? ?
H124b .8326(16) 1.3735(10) .0488(7) .031(4) Uiso ? ? 1.00000 ? ?
H125a .7056(18) 1.3356(12) .1338(8) .045(4) Uiso ? ? 1.00000 ? ?
H125b .8787(17) 1.3198(11) .1546(7) .038(4) Uiso ? ? 1.00000 ? ?
H126a .7619(16) 1.1901(10) .1888(7) .033(4) Uiso ? ? 1.00000 ? ?
H126b .6692(16) 1.1733(10) .1157(7) .031(4) Uiso ? ? 1.00000 ? ?
H131 1.0591(15) .9587(9) .1040(7) .025(3) Uiso ? ? 1.00000 ? ?
H132a .9542(15) .8241(9) .1443(7) .027(3) Uiso ? ? 1.00000 ? ?
H132b 1.0281(14) .8538(9) .2155(6) .024(3) Uiso ? ? 1.00000 ? ?
H133a 1.1917(15) .8031(9) .1163(7) .026(3) Uiso ? ? 1.00000 ? ?
H133b 1.1773(16) .7428(10) .1772(7) .032(4) Uiso ? ? 1.00000 ? ?
H134a 1.4122(16) .8210(10) .1981(7) .029(4) Uiso ? ? 1.00000 ? ?
H134b 1.3185(15) .8469(10) .2484(7) .029(4) Uiso ? ? 1.00000 ? ?
H135a 1.3365(15) .9565(10) .1392(7) .027(3) Uiso ? ? 1.00000 ? ?
H135b 1.4086(18) .9807(11) .2128(8) .041(4) Uiso ? ? 1.00000 ? ?
H136a 1.1692(16) 1.0034(10) .2369(7) .033(4) Uiso ? ? 1.00000 ? ?
H136b 1.1873(16) 1.0660(10) .1799(7) .032(4) Uiso ? ? 1.00000 ? ?
H13 .5004(14) 1.1545(9) .2205(6) .020(3) Uiso ? ? 1.00000 ? ?
H15 .4959(14) 1.1114(9) .4041(6) .024(3) Uiso ? ? 1.00000 ? ?
H23 .7279(15) .7805(10) .2566(7) .028(3) Uiso ? ? 1.00000 ? ?
H25 .6763(14) .8382(9) .4313(6) .023(3) Uiso ? ? 1.00000 ? ?
H33 1.1635(16) 1.1078(10) .3257(7) .029(4) Uiso ? ? 1.00000 ? ?
H35 1.0151(14) 1.0851(9) .4834(6) .022(3) Uiso ? ? 1.00000 ? ?
H .7440(14) 1.0139(8) .4436(6) .019(3) Uiso ? ? 1.00000 ? ?

loop_
_atom_site_aniso_label
_atom_site_aniso_U_11
_atom_site_aniso_U_22
_atom_site_aniso_U_33
_atom_site_aniso_U_12
_atom_site_aniso_U_13
_atom_site_aniso_U_23
Cu .01701(5) .01637(5) .01230(4) -.00019(4) .00410(3) -.00014(4)
P .01230(9) .01350(9) .01265(9) .00079(7) .00325(7) -.00057(7)
C111 .0138(3) .0167(4) .0138(3) .0003(3) .0033(3) -.0016(3)
C112 .0189(4) .0211(4) .0159(4) -.0018(3) .0065(3) -.0041(3)
C113 .0235(4) .0219(4) .0147(4) .0005(3) .0029(3) -.0032(3)
C114 .0212(4) .0191(4) .0208(4) -.0009(3) .0006(3) -.0044(3)
C115 .0161(4) .0206(4) .0215(4) -.0023(3) .0028(3) -.0021(3)
C116 .0153(4) .0206(4) .0161(4) -.0022(3) .0039(3) -.0009(3)
C121 .0162(4) .0150(4) .0165(4) .0007(3) .0040(3) .0004(3)
C122 .0309(5) .0185(4) .0219(4) -.0018(4) .0143(4) .0010(3)
C123 .0335(6) .0213(5) .0292(5) -.0040(4) .0158(4) .0039(4)
C124 .0322(6) .0221(5) .0301(5) .0020(4) .0097(4) .0104(4)
C125 .0472(7) .0194(5) .0332(6) .0103(5) .0205(5) .0063(4)
C126 .0300(5) .0197(4) .0258(5) .0085(4) .0150(4) .0067(4)
C131 .0135(3) .0153(4) .0178(4) .0010(3) .0040(3) -.0010(3)
C132 .0154(4) .0167(4) .0292(5) .0011(3) .0046(3) .0028(3)
C133 .0185(4) .0158(4) .0364(6) .0030(3) .0042(4) -.0001(4)
C134 .0165(4) .0246(5) .0274(5) .0047(3) .0030(4) .0015(4)
C135 .0136(4) .0210(4) .0390(6) .0004(3) .0042(4) -.0054(4)
C136 .0141(4) .0200(5) .0327(5) .0013(3) .0020(3) -.0080(4)
B .0183(4) .0183(4) .0142(4) .0002(4) .0043(3) .0005(3)
N11 .0177(3) .0170(3) .0162(3) .0010(3) .0059(3) .0001(3)
N12 .0162(3) .0160(3) .0151(3) .0008(3) .0036(3) .0007(2)
C13 .0163(4) .0156(4) .0221(4) .0004(3) .0027(3) .0012(3)
N14 .0191(4) .0207(4) .0288(4) .0039(3) .0078(3) .0018(3)
C15 .0207(4) .0205(4) .0242(4) .0026(3) .0100(4) -.0002(3)
N21 .0195(3) .0165(3) .0155(3) -.0008(3) .0038(3) .0029(3)
N22 .0234(4) .0145(3) .0162(3) -.0012(3) .0042(3) .0002(3)
C23 .0294(5) .0159(4) .0215(4) -.0035(4) .0003(4) .0005(3)
N24 .0405(5) .0200(4) .0256(4) -.0098(4) .0015(4) .0049(3)
C25 .0279(5) .0220(4) .0213(4) -.0051(4) .0038(4) .0068(4)
N31 .0180(3) .0171(3) .0136(3) .0002(3) .0021(3) -.0014(3)
N32 .0169(3) .0206(4) .0158(3) -.0017(3) .0042(3) -.0019(3)
C33 .0185(4) .0242(5) .0233(4) -.0034(3) .0050(3) -.0046(4)
N34 .0220(4) .0294(5) .0246(4) -.0052(3) .0007(3) -.0074(3)
C35 .0235(4) .0209(4) .0174(4) -.0000(3) .0005(3) -.0047(3)

loop_
_atom_type_symbol
_atom_type_description
_atom_type_oxidation_number
_atom_type_number_in_cell
_atom_type_scat_dispersion_real
_atom_type_scat_dispersion_imag
_atom_type_scat_source
C ? 0 96 .002 .002 'Int Tables Vol IV Tables 2.2B and 2.3.1'
H ? 0 160 0 0 'Int Tables Vol IV Tables 2.2B and 2.3.1'
N ? 0 36 .004 .003 'Int Tables Vol IV Tables 2.2B and 2.3.1'
Cu ? 0 4 .263 1.266 'Int Tables Vol IV Tables 2.2B and 2.3.1'
P ? 0 4 .09 .095 'Int Tables Vol IV Tables 2.2B and 2.3.1'
B ? 0 4 0 .001 'Int Tables Vol IV Tables 2.2B and 2.3.1'

loop_
_diffrn_attenuator_code
_diffrn_attenuator_scale
? ?

loop_
_geom_angle_atom_site_label_1
_geom_angle_atom_site_label_2
_geom_angle_atom_site_label_3
_geom_angle_site_symmetry_1
_geom_angle_site_symmetry_2
_geom_angle_site_symmetry_3
_geom_angle
_geom_angle_publ_flag
P Cu N12 . . . 127.29(2) ?
P Cu N22 . . . 127.52(2) ?
P Cu N32 . . . 123.02(3) ?
N12 Cu N22 . . . 88.20(3) ?
N12 Cu N32 . . . 88.37(3) ?
N22 Cu N32 . . . 90.49(3) ?
Cu P C111 . . . 117.09(3) ?
Cu P C121 . . . 110.77(3) ?
Cu P C131 . . . 113.80(3) ?
C111 P C121 . . . 105.14(4) ?
C111 P C131 . . . 104.11(4) ?
C121 P C131 . . . 104.85(4) ?
P C111 C112 . . . 115.98(6) ?
P C111 C116 . . . 110.54(6) ?
P C111 H111 . . . 102.9(7) ?
C112 C111 C116 . . . 110.68(7) ?
C112 C111 H111 . . . 109.7(8) ?
C116 C111 H111 . . . 106.4(7) ?
C111 C112 C113 . . . 111.95(8) ?
C111 C112 H112a . . . 111.7(8) ?
C111 C112 H112b . . . 109.9(8) ?
C113 C112 H112a . . . 105.9(7) ?
C113 C112 H112b . . . 111.4(7) ?
H112a C112 H112b . . . 105.8(12) ?
C112 C113 C114 . . . 110.87(8) ?
C112 C113 H113a . . . 110.1(7) ?
C112 C113 H113b . . . 109.5(7) ?
C114 C113 H113a . . . 109.7(8) ?
C114 C113 H113b . . . 107.6(8) ?
H113a C113 H113b . . . 109.0(11) ?
C113 C114 C115 . . . 110.40(8) ?
C113 C114 H114a . . . 109.6(9) ?
C113 C114 H114b . . . 111.8(8) ?
C115 C114 H114a . . . 108.7(9) ?
C115 C114 H114b . . . 108.9(9) ?
H114a C114 H114b . . . 107.4(11) ?
C114 C115 C116 . . . 110.57(8) ?
C114 C115 H115a . . . 111.4(8) ?
C114 C115 H115b . . . 109.5(8) ?
C116 C115 H115a . . . 110.4(7) ?
C116 C115 H115b . . . 109.8(7) ?
H115a C115 H115b . . . 105.1(11) ?
C111 C116 C115 . . . 111.72(8) ?
C111 C116 H116a . . . 111.0(7) ?
C111 C116 H116b . . . 110.3(8) ?
C115 C116 H116a . . . 109.3(7) ?
C115 C116 H116b . . . 107.6(7) ?
H116a C116 H116b . . . 106.8(10) ?
P C121 C122 . . . 116.22(7) ?
P C121 C126 . . . 110.44(7) ?
P C121 H121 . . . 104.7(8) ?
C122 C121 C126 . . . 110.37(8) ?
C122 C121 H121 . . . 106.2(8) ?
C126 C121 H121 . . . 108.5(8) ?
C121 C122 C123 . . . 111.36(9) ?
C121 C122 H122a . . . 110.5(9) ?
C121 C122 H122b . . . 109.3(8) ?
C123 C122 H122a . . . 106.9(8) ?
C123 C122 H122b . . . 108.5(9) ?
H122a C122 H122b . . . 110.2(12) ?
C122 C123 C124 . . . 111.29(11) ?
C122 C123 H123a . . . 110.2(9) ?
C122 C123 H123b . . . 107.3(8) ?
C124 C123 H123a . . . 110.6(9) ?
C124 C123 H123b . . . 109.9(9) ?
H123a C123 H123b . . . 107.4(13) ?
C123 C124 C125 . . . 111.06(10) ?
C123 C124 H124a . . . 107.9(9) ?
C123 C124 H124b . . . 110.8(9) ?
C125 C124 H124a . . . 110.4(9) ?
C125 C124 H124b . . . 109.7(9) ?
H124a C124 H124b . . . 106.9(11) ?
C124 C125 C126 . . . 112.32(10) ?
C124 C125 H125a . . . 110.5(9) ?
C124 C125 H125b . . . 107.1(10) ?
C126 C125 H125a . . . 110.7(10) ?
C126 C125 H125b . . . 108.6(9) ?
H125a C125 H125b . . . 107.4(13) ?
C121 C126 C125 . . . 111.55(10) ?
C121 C126 H126a . . . 108.8(9) ?
C121 C126 H126b . . . 108.9(8) ?
C125 C126 H126a . . . 110.4(9) ?
C125 C126 H126b . . . 109.2(8) ?
H126a C126 H126b . . . 107.9(12) ?
P C131 C132 . . . 110.11(7) ?
P C131 C136 . . . 112.52(7) ?
P C131 H131 . . . 108.9(8) ?
C132 C131 C136 . . . 109.38(7) ?
C132 C131 H131 . . . 108.2(8) ?
C136 C131 H131 . . . 107.5(8) ?
C131 C132 C133 . . . 111.24(9) ?
C131 C132 H132a . . . 110.9(8) ?
C131 C132 H132b . . . 107.9(8) ?
C133 C132 H132a . . . 109.9(8) ?
C133 C132 H132b . . . 109.9(8) ?
H132a C132 H132b . . . 106.9(11) ?
C132 C133 C134 . . . 111.27(9) ?
C132 C133 H133a . . . 109.5(7) ?
C132 C133 H133b . . . 109.6(9) ?
C134 C133 H133a . . . 108.8(7) ?
C134 C133 H133b . . . 110.2(8) ?
H133a C133 H133b . . . 107.3(12) ?
C133 C134 C135 . . . 110.98(8) ?
C133 C134 H134a . . . 112.7(8) ?
C133 C134 H134b . . . 110.4(8) ?
C135 C134 H134a . . . 109.6(8) ?
C135 C134 H134b . . . 108.4(9) ?
H134a C134 H134b . . . 104.5(11) ?
C134 C135 C136 . . . 112.17(9) ?
C134 C135 H135a . . . 108.1(8) ?
C134 C135 H135b . . . 108.6(9) ?
C136 C135 H135a . . . 109.1(8) ?
C136 C135 H135b . . . 110.1(10) ?
H135a C135 H135b . . . 108.7(13) ?
C131 C136 C135 . . . 110.38(9) ?
C131 C136 H136a . . . 108.6(8) ?
C131 C136 H136b . . . 110.7(8) ?
C135 C136 H136a . . . 110.8(8) ?
C135 C136 H136b . . . 110.3(9) ?
H136a C136 H136b . . . 105.9(12) ?
N11 B N21 . . . 107.04(7) ?
N11 B N31 . . . 109.49(8) ?
N11 B H . . . 110.3(6) ?
N21 B N31 . . . 109.38(8) ?
N21 B H . . . 109.9(6) ?
N31 B H . . . 110.7(6) ?
B N11 N12 . . . 120.97(8) ?
B N11 C15 . . . 131.12(9) ?
N12 N11 C15 . . . 107.56(8) ?
Cu N12 N11 . . . 114.62(5) ?
Cu N12 C13 . . . 140.99(7) ?
N11 N12 C13 . . . 103.59(8) ?
N12 C13 N14 . . . 114.50(9) ?
N12 C13 H13 . . . 122.3(8) ?
N14 C13 H13 . . . 123.2(8) ?
C13 N14 C15 . . . 102.22(8) ?
N11 C15 N14 . . . 112.11(10) ?
N11 C15 H15 . . . 121.3(8) ?
N14 C15 H15 . . . 126.6(8) ?
B N21 N22 . . . 121.26(8) ?
B N21 C25 . . . 130.60(9) ?
N22 N21 C25 . . . 107.47(8) ?
Cu N22 N21 . . . 115.25(6) ?
Cu N22 C23 . . . 140.22(7) ?
N21 N22 C23 . . . 103.76(8) ?
N22 C23 N24 . . . 114.34(9) ?
N22 C23 H23 . . . 122.6(9) ?
N24 C23 H23 . . . 123.0(9) ?
C23 N24 C25 . . . 102.23(9) ?
N21 C25 N24 . . . 112.19(10) ?
N21 C25 H25 . . . 119.6(8) ?
N24 C25 H25 . . . 128.1(8) ?
B N31 N32 . . . 122.06(7) ?
B N31 C35 . . . 130.64(8) ?
N32 N31 C35 . . . 107.27(8) ?
Cu N32 N31 . . . 114.47(6) ?
Cu N32 C33 . . . 141.81(8) ?
N31 N32 C33 . . . 103.72(8) ?
N32 C33 N34 . . . 114.61(10) ?
N32 C33 H33 . . . 122.8(8) ?
N34 C33 H33 . . . 122.6(8) ?
C33 N34 C35 . . . 102.00(9) ?
N31 C35 N34 . . . 112.41(9) ?
N31 C35 H35 . . . 122.2(8) ?
N34 C35 H35 . . . 125.4(8) ?

loop_
_geom_bond_atom_site_label_1
_geom_bond_atom_site_label_2
_geom_bond_site_symmetry_1
_geom_bond_site_symmetry_2
_geom_bond_distance
_geom_bond_publ_flag
Cu P . . 2.1817(3) ?
Cu N12 . . 2.1433(8) ?
Cu N22 . . 2.1029(8) ?
Cu N32 . . 2.1047(7) ?
P C111 . . 1.8706(8) ?
P C121 . . 1.8592(9) ?
P C131 . . 1.8515(9) ?
C111 C112 . . 1.5422(14) ?
C111 C116 . . 1.5404(14) ?
C111 H111 . . .997(12) ?
C112 C113 . . 1.5308(13) ?
C112 H112a . . .976(13) ?
C112 H112b . . .971(14) ?
C113 C114 . . 1.5228(15) ?
C113 H113a . . .986(14) ?
C113 H113b . . .978(13) ?
C114 C115 . . 1.5294(16) ?
C114 H114a . . .942(14) ?
C114 H114b . . .962(12) ?
C115 C116 . . 1.5319(13) ?
C115 H115a . . .988(14) ?
C115 H115b . . 1.000(12) ?
C116 H116a . . .994(13) ?
C116 H116b . . 1.004(13) ?
C121 C122 . . 1.5296(15) ?
C121 C126 . . 1.5359(15) ?
C121 H121 . . .962(12) ?
C122 C123 . . 1.5308(15) ?
C122 H122a . . .995(14) ?
C122 H122b . . .973(15) ?
C123 C124 . . 1.5212(18) ?
C123 H123a . . .972(16) ?
C123 H123b . . .960(13) ?
C124 C125 . . 1.5259(19) ?
C124 H124a . . 1.003(14) ?
C124 H124b . . .975(15) ?
C125 C126 . . 1.5329(16) ?
C125 H125a . . .996(17) ?
C125 H125b . . .970(15) ?
C126 H126a . . .982(15) ?
C126 H126b . . 1.026(13) ?
C131 C132 . . 1.5383(13) ?
C131 C136 . . 1.5346(13) ?
C131 H131 . . .998(14) ?
C132 C133 . . 1.5324(15) ?
C132 H132a . . .981(13) ?
C132 H132b . . .983(14) ?
C133 C134 . . 1.5208(14) ?
C133 H133a . . 1.017(14) ?
C133 H133b . . .945(15) ?
C134 C135 . . 1.5233(15) ?
C134 H134a . . .989(15) ?
C134 H134b . . .957(15) ?
C135 C136 . . 1.5305(15) ?
C135 H135a . . .999(15) ?
C135 H135b . . .971(15) ?
C136 H136a . . .980(16) ?
C136 H136b . . .950(15) ?
B N11 . . 1.5426(12) ?
B N21 . . 1.5428(13) ?
B N31 . . 1.5452(14) ?
B H . . 1.084(14) ?
N11 N12 . . 1.3746(11) ?
N11 C15 . . 1.3406(14) ?
N12 C13 . . 1.3265(12) ?
C13 N14 . . 1.3571(15) ?
C13 H13 . . .947(13) ?
N14 C15 . . 1.3292(13) ?
C15 H15 . . .963(14) ?
N21 N22 . . 1.3731(12) ?
N21 C25 . . 1.3364(14) ?
N22 C23 . . 1.3248(13) ?
C23 N24 . . 1.3553(16) ?
C23 H23 . . .924(14) ?
N24 C25 . . 1.3292(14) ?
C25 H25 . . .946(14) ?
N31 N32 . . 1.3739(12) ?
N31 C35 . . 1.3410(12) ?
N32 C33 . . 1.3252(13) ?
C33 N34 . . 1.3563(14) ?
C33 H33 . . .902(16) ?
N34 C35 . . 1.3282(15) ?
C35 H35 . . .938(14) ?

loop_
_geom_hbond_atom_site_label_D
_geom_hbond_atom_site_label_H
_geom_hbond_atom_site_label_A
_geom_hbond_site_symmetry_D
_geom_hbond_site_symmetry_H
_geom_hbond_site_symmetry_A
_geom_hbond_distance_DH
_geom_hbond_distance_HA
_geom_hbond_distance_DA
_geom_hbond_angle_DHA
_geom_hbond_publ_flag
? ? ? ? ? ? ? ? ? ? ?

loop_
_geom_torsion_atom_site_label_1
_geom_torsion_atom_site_label_2
_geom_torsion_atom_site_label_3
_geom_torsion_atom_site_label_4
_geom_torsion_site_symmetry_1
_geom_torsion_site_symmetry_2
_geom_torsion_site_symmetry_3
_geom_torsion_site_symmetry_4
_geom_torsion
_geom_torsion_publ_flag
? ? ? ? ? ? ? ? ? ?
